data_2235389
loop_
_publ_author_name
'Jiang, Yan'
'Wang, Lili'
'Bian, Jing'
'Du, Xiaoying'
'Sun, Xiaoqiang'

_publ_section_title
;
 2-[(<i>E</i>)-({3-[(<i>E</i>)-(2-Hydroxybenzylidene)aminomethyl]-1,4-dioxaspiro[4.5]decan-2-yl}methyl)iminomethyl]phenol
;
_journal_coeditor_code BX2417
_journal_issue 7
_journal_name_full 'Acta Crystallographica Section E'
_journal_page_first o2296
_journal_paper_doi 10.1107/S1600536812029182
_journal_volume 68
_journal_year 2012
_chemical_formula_iupac 'C24 H28 N2 O4'
_chemical_formula_moiety 'C24 H28 N2 O4'
_chemical_formula_sum 'C24 H28 N2 O4'
_chemical_formula_weight 408.48
_chemical_name_common
;
2,2'-((1E,1'E)-(((2S,3S)-1,4-dioxaspiro[4.5]decane-2,3-diylbis(methylene))
bis(azanylylidene))bis(methanylylidene))diphenol
;
_chemical_name_systematic
;
2-[(<i>E</i>)-({3-[(<i>E</i>)-(2-Hydroxybenzylidene)aminomethyl]-
1,4-dioxaspiro[4.5]decan-2-yl}methyl)iminomethyl]phenol
;
_space_group_IT_number 4
_symmetry_cell_setting monoclinic
_symmetry_space_group_name_Hall 'P 2yb'
_symmetry_space_group_name_H-M 'P 1 21 1'
_atom_sites_solution_hydrogens geom
_atom_sites_solution_primary direct
_atom_sites_solution_secondary difmap
_audit_creation_method SHELXL-97
_cell_angle_alpha 90.00
_cell_angle_beta 95.074(6)
_cell_angle_gamma 90.00
_cell_formula_units_Z 2
_cell_length_a 5.7443(8)
_cell_length_b 21.558(3)
_cell_length_c 9.0075(11)
_cell_measurement_reflns_used 1658
_cell_measurement_temperature 296(2)
_cell_measurement_theta_max 20.61
_cell_measurement_theta_min 2.27
_cell_volume 1111.1(3)
_computing_cell_refinement 'CAD-4 Software (Enraf--Nonius, 1985)'
_computing_data_collection 'CAD-4 Software (Enraf--Nonius, 1985)'
_computing_data_reduction 'XCAD4 (Harms & Wocadlo, 1995)'
_computing_molecular_graphics 'SHELXTL (Sheldrick, 2008)'
_computing_publication_material 'SHELXTL (Sheldrick, 2008)'
_computing_structure_refinement 'SHELXL97 (Sheldrick, 2008)'
_computing_structure_solution 'SHELXS97 (Sheldrick, 2008)'
_diffrn_ambient_temperature 296(2)
_diffrn_measured_fraction_theta_full 0.993
_diffrn_measured_fraction_theta_max 0.993
_diffrn_measurement_device_type 'Enraf--Nonius CAD-4'
_diffrn_measurement_method \w/2\q
_diffrn_radiation_monochromator graphite
_diffrn_radiation_source 'fine-focus sealed tube'
_diffrn_radiation_type MoK\a
_diffrn_radiation_wavelength 0.71073
_diffrn_reflns_av_R_equivalents 0.0452
_diffrn_reflns_av_sigmaI/netI 0.0486
_diffrn_reflns_limit_h_max 6
_diffrn_reflns_limit_h_min -6
_diffrn_reflns_limit_k_max 25
_diffrn_reflns_limit_k_min -26
_diffrn_reflns_limit_l_max 10
_diffrn_reflns_limit_l_min -9
_diffrn_reflns_number 6560
_diffrn_reflns_theta_full 25.50
_diffrn_reflns_theta_max 25.50
_diffrn_reflns_theta_min 1.89
_diffrn_standards_decay_% 1
_diffrn_standards_interval_count 200
_diffrn_standards_interval_time 2
_diffrn_standards_number 3
_exptl_absorpt_coefficient_mu 0.083
_exptl_absorpt_correction_T_max 0.9876
_exptl_absorpt_correction_T_min 0.9835
_exptl_absorpt_correction_type psi-scan
_exptl_absorpt_process_details '(North <i>et al.</i>, 1968)'
_exptl_crystal_colour colourless
_exptl_crystal_density_diffrn 1.221
_exptl_crystal_density_method 'not measured'
_exptl_crystal_description block
_exptl_crystal_F_000 436
_exptl_crystal_size_max 0.20
_exptl_crystal_size_mid 0.18
_exptl_crystal_size_min 0.15
_refine_diff_density_max 0.572
_refine_diff_density_min -0.328
_refine_ls_extinction_method none
_refine_ls_goodness_of_fit_ref 1.013
_refine_ls_hydrogen_treatment mixed
_refine_ls_matrix_type full
_refine_ls_number_parameters 285
_refine_ls_number_reflns 2102
_refine_ls_number_restraints 13
_refine_ls_restrained_S_all 1.083
_refine_ls_R_factor_all 0.0795
_refine_ls_R_factor_gt 0.0566
_refine_ls_shift/su_max 0.002
_refine_ls_shift/su_mean 0.000
_refine_ls_structure_factor_coef Fsqd
_refine_ls_weighting_details 'calc w=1/[\s^2^(Fo^2^)+(0.1156P)^2^+0.0000P] where P=(Fo^2^+2Fc^2^)/3'
_refine_ls_weighting_scheme calc
_refine_ls_wR_factor_gt 0.1520
_refine_ls_wR_factor_ref 0.1687
_reflns_number_gt 1522
_reflns_number_total 2102
_reflns_threshold_expression I>2sigma(I)
_cod_data_source_file bx2417.cif
_cod_data_source_block I
_cod_original_cell_volume 1111.1(2)
_cod_original_sg_symbol_H-M 'P 21'
_cod_database_code 2235389
_cod_database_fobs_code 2235389

loop_
_symmetry_equiv_pos_site_id
_symmetry_equiv_pos_as_xyz
1 x,y,z
2 -x,1/2+y,-z

loop_
_atom_site_type_symbol
_atom_site_label
_atom_site_fract_x
_atom_site_fract_y
_atom_site_fract_z
_atom_site_U_iso_or_equiv
_atom_site_adp_type
_atom_site_calc_flag
_atom_site_refinement_flags
_atom_site_occupancy
_atom_site_symmetry_multiplicity
O O2 0.7032(5) 0.0442(2) 0.2755(3) 0.0579(8) Uani d . 1 1
N N1 0.4452(7) 0.19135(19) 0.6142(4) 0.0587(10) Uani d . 1 1
N N2 0.7647(7) -0.01611(17) 0.5564(4) 0.0515(9) Uani d . 1 1
O O3 0.3731(6) -0.0730(2) 0.5143(5) 0.0793(11) Uani d . 1 1
H H3 0.4865 -0.0579 0.4784 0.119 Uiso calc R 1 1
O O4 0.1145(9) 0.1775(2) 0.7908(5) 0.0814(12) Uani d . 1 1
C C7 0.2202(10) 0.2762(2) 0.6925(5) 0.0613(13) Uani d . 1 1
C C19 0.8210(8) -0.0504(2) 0.6661(5) 0.0573(12) Uani d . 1 1
H H19 0.9640 -0.0443 0.7209 0.069 Uiso calc R 1 1
C C24 0.7982(8) 0.0768(2) 0.4043(5) 0.0536(11) Uani d . 1 1
H H24 0.9080 0.1086 0.3760 0.064 Uiso calc R 1 1
C C23 0.5846(8) 0.1074(2) 0.4606(5) 0.0560(11) Uani d U 1 1
H H23 0.5118 0.0790 0.5278 0.067 Uiso calc R 1 1
C C14 0.4466(9) -0.1094(2) 0.6303(6) 0.0597(12) Uani d . 1 1
C C13 0.6671(8) -0.0998(2) 0.7097(5) 0.0587(12) Uani d . 1 1
C C8 0.0807(9) 0.2405(2) 0.7772(5) 0.0601(13) Uani d . 1 1
C C20 0.9224(7) 0.0312(2) 0.5111(5) 0.0584(12) Uani d . 1 1
H H20A 1.0488 0.0118 0.4636 0.070 Uiso calc R 1 1
H H20B 0.9898 0.0533 0.5985 0.070 Uiso calc R 1 1
C C21 0.4048(11) 0.2486(3) 0.6123(6) 0.0667(14) Uani d . 1 1
H H21 0.4955 0.2744 0.5579 0.080 Uiso calc R 1 1
C C22 0.6410(11) 0.1678(3) 0.5390(7) 0.0675(14) Uani d . 1 1
C C4 0.5053(8) 0.0777(3) 0.2129(5) 0.0636(12) Uani d U 1 1
C C1 0.4141(10) 0.0380(3) -0.0967(5) 0.0721(14) Uani d . 1 1
H H1A 0.4493 0.0136 -0.1824 0.087 Uiso calc R 1 1
H H1B 0.2772 0.0630 -0.1254 0.087 Uiso calc R 1 1
C C10 -0.1293(12) 0.3299(3) 0.8382(8) 0.0847(19) Uani d . 1 1
H H10 -0.2521 0.3474 0.8844 0.102 Uiso calc R 1 1
C C2 0.3642(11) -0.0043(3) 0.0280(6) 0.0752(16) Uani d . 1 1
H H2A 0.4974 -0.0312 0.0527 0.090 Uiso calc R 1 1
H H2B 0.2301 -0.0301 -0.0024 0.090 Uiso calc R 1 1
C C16 0.3780(13) -0.1954(3) 0.7878(8) 0.0859(18) Uani d . 1 1
H H16 0.2854 -0.2288 0.8112 0.103 Uiso calc R 1 1
C C12 0.1847(16) 0.3400(3) 0.6869(7) 0.096(2) Uani d . 1 1
H H12 0.2806 0.3647 0.6336 0.115 Uiso calc R 1 1
C C15 0.3060(11) -0.1579(3) 0.6720(7) 0.0732(15) Uani d . 1 1
H H15 0.1612 -0.1646 0.6198 0.088 Uiso calc R 1 1
C C6 0.6157(11) 0.0792(3) -0.0503(6) 0.0833(18) Uani d . 1 1
H H6A 0.6461 0.1062 -0.1326 0.100 Uiso calc R 1 1
H H6B 0.7540 0.0541 -0.0260 0.100 Uiso calc R 1 1
C C9 -0.0925(11) 0.2673(3) 0.8512(7) 0.0775(16) Uani d . 1 1
H H9 -0.1835 0.2433 0.9094 0.093 Uiso calc R 1 1
C C18 0.7323(12) -0.1387(4) 0.8281(7) 0.0866(19) Uani d . 1 1
H H18 0.8785 -0.1336 0.8798 0.104 Uiso calc R 1 1
C C3 0.3153(9) 0.0337(3) 0.1633(6) 0.0712(14) Uani d . 1 1
H H3A 0.1719 0.0569 0.1403 0.085 Uiso calc R 1 1
H H3B 0.2906 0.0057 0.2447 0.085 Uiso calc R 1 1
C C5 0.5689(10) 0.1184(3) 0.0836(6) 0.0738(15) Uani d . 1 1
H H5A 0.4417 0.1469 0.0562 0.089 Uiso calc R 1 1
H H5B 0.7069 0.1426 0.1149 0.089 Uiso calc R 1 1
C C11 0.0057(15) 0.3675(3) 0.7606(7) 0.094(2) Uani d . 1 1
H H11 -0.0195 0.4101 0.7565 0.113 Uiso calc R 1 1
C C17 0.5884(14) -0.1845(4) 0.8717(8) 0.102(2) Uani d . 1 1
H H17 0.6310 -0.2080 0.9564 0.122 Uiso calc R 1 1
H H22A 0.682(10) 0.196(3) 0.479(7) 0.075(18) Uiso d . 1 1
H H22B 0.802(9) 0.158(2) 0.614(6) 0.067(15) Uiso d . 1 1
H H4 0.237(13) 0.175(4) 0.752(9) 0.10(3) Uiso d . 1 1
O O1 0.4339(7) 0.1163(3) 0.3301(4) 0.0890(12) Uani d U 1 1

loop_
_atom_site_aniso_label
_atom_site_aniso_U_11
_atom_site_aniso_U_22
_atom_site_aniso_U_33
_atom_site_aniso_U_12
_atom_site_aniso_U_13
_atom_site_aniso_U_23
O2 0.0607(18) 0.0631(18) 0.0497(17) 0.0170(16) 0.0035(13) -0.0074(15)
N1 0.069(2) 0.052(2) 0.055(2) 0.007(2) 0.0034(18) -0.0128(18)
N2 0.050(2) 0.052(2) 0.051(2) 0.0082(18) 0.0011(16) 0.0039(17)
O3 0.063(2) 0.080(2) 0.091(3) 0.000(2) -0.017(2) 0.024(2)
O4 0.080(3) 0.057(2) 0.110(3) 0.001(2) 0.022(2) -0.005(2)
C7 0.089(3) 0.051(3) 0.043(2) 0.016(3) 0.004(2) -0.001(2)
C19 0.049(2) 0.072(3) 0.051(3) 0.012(2) 0.005(2) -0.002(2)
C24 0.049(2) 0.061(3) 0.051(2) 0.006(2) 0.0059(18) -0.003(2)
C23 0.054(2) 0.065(3) 0.047(2) 0.012(2) -0.0030(18) -0.014(2)
C14 0.059(3) 0.056(3) 0.065(3) 0.019(2) 0.011(2) 0.003(2)
C13 0.053(3) 0.071(3) 0.053(2) 0.017(2) 0.010(2) 0.005(2)
C8 0.063(3) 0.057(3) 0.059(3) 0.000(2) -0.004(2) -0.010(2)
C20 0.047(2) 0.065(3) 0.062(3) 0.004(2) -0.001(2) 0.003(2)
C21 0.093(4) 0.054(3) 0.055(3) 0.002(3) 0.017(3) 0.000(2)
C22 0.078(4) 0.055(3) 0.073(4) -0.001(3) 0.021(3) -0.012(3)
C4 0.059(3) 0.081(3) 0.049(2) 0.021(2) -0.0022(19) -0.013(2)
C1 0.090(4) 0.077(3) 0.050(3) 0.010(3) 0.003(2) -0.014(3)
C10 0.078(4) 0.091(4) 0.082(4) 0.032(4) -0.008(3) -0.024(4)
C2 0.083(4) 0.065(3) 0.075(4) -0.010(3) -0.008(3) -0.007(3)
C16 0.099(5) 0.073(4) 0.090(4) 0.001(4) 0.033(4) 0.012(3)
C12 0.152(7) 0.070(4) 0.069(4) 0.035(4) 0.027(4) 0.015(3)
C15 0.070(3) 0.068(3) 0.084(4) 0.002(3) 0.017(3) 0.002(3)
C6 0.087(4) 0.106(5) 0.058(3) -0.009(4) 0.018(3) 0.021(3)
C9 0.068(3) 0.079(4) 0.087(4) -0.003(3) 0.014(3) -0.016(3)
C18 0.077(4) 0.109(5) 0.073(4) 0.016(4) 0.004(3) 0.039(4)
C3 0.062(3) 0.091(4) 0.060(3) -0.005(3) 0.005(2) 0.016(3)
C5 0.089(4) 0.054(3) 0.074(4) -0.006(3) -0.014(3) 0.004(3)
C11 0.149(7) 0.071(4) 0.064(3) 0.045(4) 0.020(4) 0.002(3)
C17 0.098(5) 0.120(6) 0.089(5) 0.015(5) 0.021(4) 0.048(4)
O1 0.084(2) 0.111(3) 0.067(2) 0.045(2) -0.0180(17) -0.0291(19)

loop_
_atom_type_symbol
_atom_type_description
_atom_type_scat_dispersion_real
_atom_type_scat_dispersion_imag
_atom_type_scat_source
C C 0.0033 0.0016 'International Tables Vol C Tables 4.2.6.8 and 6.1.1.4'
H H 0.0000 0.0000 'International Tables Vol C Tables 4.2.6.8 and 6.1.1.4'
N N 0.0061 0.0033 'International Tables Vol C Tables 4.2.6.8 and 6.1.1.4'
O O 0.0106 0.0060 'International Tables Vol C Tables 4.2.6.8 and 6.1.1.4'

loop_
_geom_angle_atom_site_label_1
_geom_angle_atom_site_label_2
_geom_angle_atom_site_label_3
_geom_angle
C4 O2 C24 107.9(4)
C21 N1 C22 119.1(5)
C19 N2 C20 121.0(4)
C14 O3 H3 109.5
C8 O4 H4 98(6)
C8 C7 C12 118.6(6)
C8 C7 C21 121.7(4)
C12 C7 C21 119.7(6)
N2 C19 C13 121.5(4)
N2 C19 H19 119.3
C13 C19 H19 119.3
O2 C24 C20 108.8(4)
O2 C24 C23 102.9(3)
C20 C24 C23 114.8(4)
O2 C24 H24 110.0
C20 C24 H24 110.0
C23 C24 H24 110.0
O1 C23 C22 111.3(5)
O1 C23 C24 103.6(4)
C22 C23 C24 112.7(4)
O1 C23 H23 109.7
C22 C23 H23 109.7
C24 C23 H23 109.7
O3 C14 C15 119.9(5)
O3 C14 C13 120.9(5)
C15 C14 C13 119.2(5)
C18 C13 C14 118.1(5)
C18 C13 C19 121.4(5)
C14 C13 C19 120.5(4)
C9 C8 O4 118.3(6)
C9 C8 C7 120.8(5)
O4 C8 C7 120.9(5)
N2 C20 C24 111.5(3)
N2 C20 H20A 109.3
C24 C20 H20A 109.3
N2 C20 H20B 109.3
C24 C20 H20B 109.3
H20A C20 H20B 108.0
N1 C21 C7 122.3(5)
N1 C21 H21 118.8
C7 C21 H21 118.8
N1 C22 C23 112.2(5)
N1 C22 H22A 108(4)
C23 C22 H22A 112(4)
N1 C22 H22B 115(3)
C23 C22 H22B 105(3)
H22A C22 H22B 105(5)
O2 C4 O1 105.9(3)
O2 C4 C3 109.6(5)
O1 C4 C3 110.0(5)
O2 C4 C5 110.9(4)
O1 C4 C5 109.3(5)
C3 C4 C5 110.9(4)
C6 C1 C2 110.4(4)
C6 C1 H1A 109.6
C2 C1 H1A 109.6
C6 C1 H1B 109.6
C2 C1 H1B 109.6
H1A C1 H1B 108.1
C11 C10 C9 122.8(7)
C11 C10 H10 118.6
C9 C10 H10 118.6
C1 C2 C3 109.6(5)
C1 C2 H2A 109.7
C3 C2 H2A 109.7
C1 C2 H2B 109.7
C3 C2 H2B 109.7
H2A C2 H2B 108.2
C15 C16 C17 120.7(6)
C15 C16 H16 119.7
C17 C16 H16 119.7
C7 C12 C11 120.8(7)
C7 C12 H12 119.6
C11 C12 H12 119.6
C16 C15 C14 120.7(6)
C16 C15 H15 119.6
C14 C15 H15 119.6
C1 C6 C5 111.6(5)
C1 C6 H6A 109.3
C5 C6 H6A 109.3
C1 C6 H6B 109.3
C5 C6 H6B 109.3
H6A C6 H6B 108.0
C10 C9 C8 119.1(7)
C10 C9 H9 120.5
C8 C9 H9 120.5
C17 C18 C13 122.0(6)
C17 C18 H18 119.0
C13 C18 H18 119.0
C4 C3 C2 113.8(4)
C4 C3 H3A 108.8
C2 C3 H3A 108.8
C4 C3 H3B 108.8
C2 C3 H3B 108.8
H3A C3 H3B 107.7
C6 C5 C4 110.9(4)
C6 C5 H5A 109.5
C4 C5 H5A 109.5
C6 C5 H5B 109.5
C4 C5 H5B 109.5
H5A C5 H5B 108.0
C10 C11 C12 117.8(6)
C10 C11 H11 121.1
C12 C11 H11 121.1
C18 C17 C16 119.0(6)
C18 C17 H17 120.5
C16 C17 H17 120.5
C23 O1 C4 109.9(4)

loop_
_geom_bond_atom_site_label_1
_geom_bond_atom_site_label_2
_geom_bond_distance
O2 C4 1.420(6)
O2 C24 1.424(6)
N1 C21 1.257(7)
N1 C22 1.455(7)
N2 C19 1.253(6)
N2 C20 1.447(6)
O3 C14 1.344(7)
O3 H3 0.8200
O4 C8 1.378(8)
O4 H4 0.82(7)
C7 C8 1.387(8)
C7 C12 1.389(8)
C7 C21 1.461(8)
C19 C13 1.460(7)
C19 H19 0.9300
C24 C20 1.509(7)
C24 C23 1.519(6)
C24 H24 0.9800
C23 O1 1.410(6)
C23 C22 1.503(7)
C23 H23 0.9800
C14 C15 1.393(7)
C14 C13 1.414(7)
C13 C18 1.383(8)
C8 C9 1.373(8)
C20 H20A 0.9700
C20 H20B 0.9700
C21 H21 0.9300
C22 H22A 0.86(6)
C22 H22B 1.12(6)
C4 O1 1.434(6)
C4 C3 1.485(8)
C4 C5 1.528(8)
C1 C6 1.490(8)
C1 C2 1.494(8)
C1 H1A 0.9700
C1 H1B 0.9700
C10 C11 1.357(10)
C10 C9 1.370(9)
C10 H10 0.9300
C2 C3 1.515(8)
C2 H2A 0.9700
C2 H2B 0.9700
C16 C15 1.355(9)
C16 C17 1.388(11)
C16 H16 0.9300
C12 C11 1.404(10)
C12 H12 0.9300
C15 H15 0.9300
C6 C5 1.516(8)
C6 H6A 0.9700
C6 H6B 0.9700
C9 H9 0.9300
C18 C17 1.367(10)
C18 H18 0.9300
C3 H3A 0.9700
C3 H3B 0.9700
C5 H5A 0.9700
C5 H5B 0.9700
C11 H11 0.9300
C17 H17 0.9300

loop_
_geom_hbond_atom_site_label_D
_geom_hbond_atom_site_label_H
_geom_hbond_atom_site_label_A
_geom_hbond_distance_DH
_geom_hbond_distance_HA
_geom_hbond_distance_DA
_geom_hbond_angle_DHA
_geom_hbond_publ_flag
O3 H3 N2 0.8200 1.9100 2.561(5) 135.00 yes
O4 H4 N1 0.82(8) 1.83(8) 2.601(6) 157(8) yes

loop_
_geom_torsion_atom_site_label_1
_geom_torsion_atom_site_label_2
_geom_torsion_atom_site_label_3
_geom_torsion_atom_site_label_4
_geom_torsion
C20 N2 C19 C13 -177.8(4)
C4 O2 C24 C20 152.8(4)
C4 O2 C24 C23 30.6(5)
O2 C24 C23 O1 -29.2(5)
C20 C24 C23 O1 -147.3(5)
O2 C24 C23 C22 -149.6(5)
C20 C24 C23 C22 92.2(6)
O3 C14 C13 C18 179.9(5)
C15 C14 C13 C18 -1.2(8)
O3 C14 C13 C19 -0.6(7)
C15 C14 C13 C19 178.3(4)
N2 C19 C13 C18 178.1(5)
N2 C19 C13 C14 -1.3(7)
C12 C7 C8 C9 1.4(8)
C21 C7 C8 C9 -179.7(5)
C12 C7 C8 O4 -177.6(5)
C21 C7 C8 O4 1.2(8)
C19 N2 C20 C24 -165.4(4)
O2 C24 C20 N2 -59.9(5)
C23 C24 C20 N2 54.8(5)
C22 N1 C21 C7 -176.3(5)
C8 C7 C21 N1 0.8(8)
C12 C7 C21 N1 179.6(6)
C21 N1 C22 C23 -141.1(5)
O1 C23 C22 N1 73.8(6)
C24 C23 C22 N1 -170.2(4)
C24 O2 C4 O1 -20.3(6)
C24 O2 C4 C3 -139.0(4)
C24 O2 C4 C5 98.2(4)
C6 C1 C2 C3 57.8(7)
C8 C7 C12 C11 -2.3(10)
C21 C7 C12 C11 178.8(6)
C17 C16 C15 C14 3.0(9)
O3 C14 C15 C16 179.4(6)
C13 C14 C15 C16 0.4(8)
C2 C1 C6 C5 -59.3(7)
C11 C10 C9 C8 -3.3(10)
O4 C8 C9 C10 -179.6(6)
C7 C8 C9 C10 1.3(9)
C14 C13 C18 C17 -1.6(10)
C19 C13 C18 C17 178.9(6)
O2 C4 C3 C2 -70.3(5)
O1 C4 C3 C2 173.6(5)
C5 C4 C3 C2 52.5(6)
C1 C2 C3 C4 -55.8(6)
C1 C6 C5 C4 55.5(6)
O2 C4 C5 C6 70.8(6)
O1 C4 C5 C6 -172.8(4)
C3 C4 C5 C6 -51.3(6)
C9 C10 C11 C12 2.4(11)
C7 C12 C11 C10 0.5(11)
C13 C18 C17 C16 5.0(11)
C15 C16 C17 C18 -5.7(11)
C22 C23 O1 C4 139.1(5)
C24 C23 O1 C4 17.8(6)
O2 C4 O1 C23 0.5(7)
C3 C4 O1 C23 118.9(5)
C5 C4 O1 C23 -119.1(5)

loop_
_cod_related_entry_id
_cod_related_entry_database
_cod_related_entry_code
1 ChemSpider 30657851
